data_8103138
loop_
_publ_author_name
'Kwang Ha'

_publ_section_title
;
 Crystal structure of
 (\m2-2,2'-bipyrimidine)-bis((2,2'-bipyrimidine)tetrachlorodimanganese(II)),
 Mn2Cl4(C8H6N4)3
;
_journal_issue 1
_journal_name_full 'Zeitschrift f\"ur Kristallographie - New Crystal Structures'
_journal_page_first 151
_journal_volume 226
_journal_year 2011
_chemical_formula_moiety 'C24 H18 Cl4 Mn2 N12'
_chemical_formula_sum 'C24 H18 Cl4 Mn2 N12'
_chemical_formula_weight 726.18
_chemical_name_systematic
; 
(\m~2~-2,2'-Bipyrimidine)-bis((2,2'-bipyrimidine)dichloromanganese(II)), 
;
_space_group_IT_number 2
_symmetry_cell_setting triclinic
_symmetry_space_group_name_Hall '-P 1'
_symmetry_space_group_name_H-M 'P -1'
_atom_sites_solution_hydrogens geom
_atom_sites_solution_primary direct
_atom_sites_solution_secondary difmap
_audit_creation_method SHELXL-97
_cell_angle_alpha 100.363(3)
_cell_angle_beta 90.355(3)
_cell_angle_gamma 112.528(2)
_cell_formula_units_Z 1
_cell_length_a 7.0731(9)
_cell_length_b 7.383(1)
_cell_length_c 15.180(2)
_cell_measurement_reflns_used 2275
_cell_measurement_temperature 200(2)
_cell_measurement_theta_max 28.31
_cell_measurement_theta_min 2.74
_cell_volume 717.81(16)
_computing_cell_refinement 'SAINT (Bruker, 2000)'
_computing_data_collection 'SMART (Bruker, 2000)'
_computing_data_reduction 'SAINT (Bruker, 2000)'
_computing_molecular_graphics 'ORTEP-III (Farrugia, 1997)'
_computing_publication_material SHELXL97
_computing_structure_refinement 'SHELXL-97 (Sheldrick, 1997)'
_computing_structure_solution 'SHELXS-97 (Sheldrick, 1997)'
_diffrn_ambient_temperature 200(2)
_diffrn_measured_fraction_theta_full 0.975
_diffrn_measured_fraction_theta_max 0.975
_diffrn_measurement_device_type 'Bruker SMART 1000 CCD'
_diffrn_measurement_method '\f and \w scans'
_diffrn_radiation_monochromator graphite
_diffrn_radiation_source 'fine-focus sealed tube'
_diffrn_radiation_type MoK\a
_diffrn_radiation_wavelength 0.71073
_diffrn_reflns_av_R_equivalents 0.0215
_diffrn_reflns_av_sigmaI/netI 0.0488
_diffrn_reflns_limit_h_max 9
_diffrn_reflns_limit_h_min -9
_diffrn_reflns_limit_k_max 9
_diffrn_reflns_limit_k_min -6
_diffrn_reflns_limit_l_max 13
_diffrn_reflns_limit_l_min -20
_diffrn_reflns_number 5364
_diffrn_reflns_theta_full 28.37
_diffrn_reflns_theta_max 28.37
_diffrn_reflns_theta_min 2.74
_diffrn_standards_decay_% 0
_diffrn_standards_interval_count 0
_diffrn_standards_interval_time 0
_diffrn_standards_number 0
_exptl_absorpt_coefficient_mu 1.292
_exptl_absorpt_correction_T_max 1.000
_exptl_absorpt_correction_T_min 0.487
_exptl_absorpt_correction_type multi-scan
_exptl_absorpt_process_details SADABS
_exptl_crystal_colour yellow
_exptl_crystal_density_diffrn 1.680
_exptl_crystal_density_method 'not measured'
_exptl_crystal_description block
_exptl_crystal_F_000 364
_exptl_crystal_size_max 0.35
_exptl_crystal_size_mid 0.16
_exptl_crystal_size_min 0.15
_refine_diff_density_max 1.087
_refine_diff_density_min -1.414
_refine_diff_density_rms 0.200
_refine_ls_extinction_method none
_refine_ls_goodness_of_fit_ref 1.192
_refine_ls_hydrogen_treatment constr
_refine_ls_matrix_type full
_refine_ls_number_parameters 190
_refine_ls_number_reflns 3511
_refine_ls_number_restraints 0
_refine_ls_restrained_S_all 1.192
_refine_ls_R_factor_all 0.1033
_refine_ls_R_factor_gt 0.0565
_refine_ls_shift/su_max 0.000
_refine_ls_shift/su_mean 0.000
_refine_ls_structure_factor_coef Fsqd
_refine_ls_weighting_details 'calc w=1/[\s^2^(Fo^2^)+(0.0000P)^2^+5.1125P] where P=(Fo^2^+2Fc^2^)/3'
_refine_ls_weighting_scheme calc
_refine_ls_wR_factor_gt 0.1035
_refine_ls_wR_factor_ref 0.1669
_reflns_number_gt 2509
_reflns_number_total 3511
_reflns_threshold_expression >2sigma(I)
_cod_data_source_file 1267-3380.cff
_cod_data_source_block mn2cl4(bpym)3
_cod_depositor_comments
;
The following automatic conversions were performed:

'_symmetry_cell_setting' value 'Triclinic' changed to 'triclinic'
according to /home/saulius/struct/CIF-dictionaries/cif_core.dic
dictionary named 'cif_core.dic' version 2.4.1 from
2010-06-29.

'_exptl_absorpt_correction_type' value 'Multi-scan'
changed to 'multi-scan' according to
/home/saulius/struct/CIF-dictionaries/cif_core.dic dictionary named
'cif_core.dic' version 2.4.1 from 2010-06-29.

Automatic conversion script
Id: cif_fix_values 1715 2011-07-08 13:25:40Z adriana 
;
_cod_original_cell_volume 717.83(17)
_cod_original_sg_symbol_H-M P-1
_cod_database_code 8103138

loop_
_symmetry_equiv_pos_as_xyz
'x, y, z'
'-x, -y, -z'

loop_
_atom_site_label
_atom_site_type_symbol
_atom_site_fract_x
_atom_site_fract_y
_atom_site_fract_z
_atom_site_U_iso_or_equiv
_atom_site_adp_type
_atom_site_occupancy
_atom_site_symmetry_multiplicity
_atom_site_calc_flag
_atom_site_refinement_flags
Mn1 Mn 1.09390(14) 1.00883(13) 0.30348(6) 0.0282(2) Uani 1 1 d .
Cl1 Cl 1.3195(2) 1.3452(2) 0.37267(10) 0.0376(4) Uani 1 1 d .
Cl2 Cl 1.3144(2) 0.8704(2) 0.21761(10) 0.0360(3) Uani 1 1 d .
N1 N 0.8111(7) 0.7501(7) 0.2312(3) 0.0307(10) Uani 1 1 d .
N2 N 0.6305(8) 0.6139(7) 0.0864(3) 0.0371(12) Uani 1 1 d .
N3 N 0.7742(9) 0.9899(8) 0.0484(4) 0.0393(12) Uani 1 1 d .
N4 N 0.9783(7) 1.1123(7) 0.1885(3) 0.0305(10) Uani 1 1 d .
N5 N 1.1338(7) 0.8791(7) 0.4263(3) 0.0289(10) Uani 1 1 d .
N6 N 0.8743(8) 1.0619(7) 0.4139(3) 0.0306(10) Uani 1 1 d .
C1 C 0.7295(10) 0.5696(9) 0.2524(4) 0.0374(14) Uani 1 1 d .
H1 H 0.7628 0.5541 0.3106 0.045 Uiso 1 1 calc R
C2 C 0.5984(10) 0.4052(10) 0.1923(4) 0.0415(15) Uani 1 1 d .
H2 H 0.5397 0.2775 0.2081 0.050 Uiso 1 1 calc R
C3 C 0.5557(10) 0.4329(9) 0.1084(4) 0.0382(14) Uani 1 1 d .
H3 H 0.4707 0.3205 0.0648 0.046 Uiso 1 1 calc R
C4 C 0.7543(9) 0.7649(8) 0.1492(4) 0.0292(12) Uani 1 1 d .
C5 C 0.8391(8) 0.9674(8) 0.1276(3) 0.0274(11) Uani 1 1 d .
C6 C 0.8584(11) 1.1729(10) 0.0301(4) 0.0426(15) Uani 1 1 d .
H6 H 0.8169 1.1948 -0.0253 0.051 Uiso 1 1 calc R
C7 C 1.0029(11) 1.3311(10) 0.0882(4) 0.0397(15) Uani 1 1 d .
H7 H 1.0618 1.4604 0.0739 0.048 Uiso 1 1 calc R
C8 C 1.0586(10) 1.2941(9) 0.1684(4) 0.0353(13) Uani 1 1 d .
H8 H 1.1567 1.4008 0.2103 0.042 Uiso 1 1 calc R
C9 C 1.2547(10) 0.7786(9) 0.4338(4) 0.0357(13) Uani 1 1 d .
H9 H 1.2976 0.7204 0.3808 0.043 Uiso 1 1 calc R
C10 C 1.3182(10) 0.7575(9) 0.5160(4) 0.0362(14) Uani 1 1 d .
H10 H 1.4037 0.6863 0.5205 0.043 Uiso 1 1 calc R
C11 C 1.0716(9) 0.9485(8) 0.5044(4) 0.0284(11) Uani 1 1 d .
C12 C 0.7469(10) 1.1564(9) 0.4092(4) 0.0350(13) Uani 1 1 d .
H12 H 0.7001 1.1639 0.3517 0.042 Uiso 1 1 calc R

loop_
_atom_site_aniso_label
_atom_site_aniso_U_11
_atom_site_aniso_U_22
_atom_site_aniso_U_33
_atom_site_aniso_U_23
_atom_site_aniso_U_13
_atom_site_aniso_U_12
Mn1 0.0349(5) 0.0279(4) 0.0221(4) 0.0042(3) 0.0006(3) 0.0127(4)
Cl1 0.0475(9) 0.0287(7) 0.0347(8) 0.0015(6) -0.0051(6) 0.0151(6)
Cl2 0.0435(8) 0.0357(8) 0.0315(7) 0.0060(6) 0.0063(6) 0.0185(6)
N1 0.028(2) 0.037(3) 0.022(2) 0.0047(19) -0.0037(18) 0.008(2)
N2 0.044(3) 0.030(3) 0.030(3) 0.002(2) -0.002(2) 0.009(2)
N3 0.046(3) 0.034(3) 0.038(3) 0.008(2) -0.003(2) 0.015(2)
N4 0.035(3) 0.023(2) 0.035(3) 0.0062(19) 0.002(2) 0.013(2)
N5 0.038(3) 0.032(2) 0.024(2) 0.0074(19) 0.005(2) 0.021(2)
N6 0.039(3) 0.035(3) 0.024(2) 0.008(2) 0.002(2) 0.021(2)
C1 0.050(4) 0.032(3) 0.031(3) 0.017(3) 0.006(3) 0.012(3)
C2 0.040(4) 0.036(3) 0.040(4) 0.010(3) 0.004(3) 0.004(3)
C3 0.041(4) 0.027(3) 0.037(3) 0.004(2) -0.003(3) 0.004(3)
C4 0.031(3) 0.032(3) 0.022(3) 0.001(2) 0.001(2) 0.012(2)
C5 0.030(3) 0.034(3) 0.017(2) 0.000(2) -0.006(2) 0.014(2)
C6 0.064(5) 0.038(3) 0.034(3) 0.011(3) 0.004(3) 0.026(3)
C7 0.052(4) 0.034(3) 0.034(3) 0.009(3) -0.004(3) 0.018(3)
C8 0.038(3) 0.032(3) 0.037(3) 0.007(3) 0.001(3) 0.016(3)
C9 0.040(3) 0.033(3) 0.036(3) 0.005(3) 0.005(3) 0.018(3)
C10 0.044(4) 0.042(3) 0.034(3) 0.010(3) -0.002(3) 0.027(3)
C11 0.035(3) 0.025(3) 0.025(3) 0.001(2) -0.001(2) 0.014(2)
C12 0.041(3) 0.041(3) 0.029(3) 0.011(3) 0.003(2) 0.020(3)

loop_
_atom_type_symbol
_atom_type_description
_atom_type_scat_dispersion_real
_atom_type_scat_dispersion_imag
_atom_type_scat_source
C C 0.0033 0.0016 'International Tables Vol C Tables 4.2.6.8 and 6.1.1.4'
H H 0.0000 0.0000 'International Tables Vol C Tables 4.2.6.8 and 6.1.1.4'
Cl Cl 0.1484 0.1585 'International Tables Vol C Tables 4.2.6.8 and 6.1.1.4'
Mn Mn 0.3368 0.7283 'International Tables Vol C Tables 4.2.6.8 and 6.1.1.4'
N N 0.0061 0.0033 'International Tables Vol C Tables 4.2.6.8 and 6.1.1.4'

loop_
_geom_angle_atom_site_label_1
_geom_angle_atom_site_label_2
_geom_angle_atom_site_label_3
_geom_angle
_geom_angle_site_symmetry_1
_geom_angle_site_symmetry_3
N1 Mn1 N4 72.03(17) . .
N1 Mn1 N5 99.13(17) . .
N4 Mn1 N5 167.06(18) . .
N1 Mn1 N6 86.31(17) . .
N4 Mn1 N6 99.47(16) . .
N5 Mn1 N6 70.02(16) . .
N1 Mn1 Cl1 159.99(14) . .
N4 Mn1 Cl1 92.83(13) . .
N5 Mn1 Cl1 93.36(13) . .
N6 Mn1 Cl1 83.33(13) . .
N1 Mn1 Cl2 90.36(13) . .
N4 Mn1 Cl2 97.09(13) . .
N5 Mn1 Cl2 92.30(12) . .
N6 Mn1 Cl2 161.18(12) . .
Cl1 Mn1 Cl2 104.77(6) . .
C1 N1 C4 116.7(5) . .
C1 N1 Mn1 125.4(4) . .
C4 N1 Mn1 115.8(4) . .
C4 N2 C3 116.5(5) . .
C6 N3 C5 116.1(5) . .
C8 N4 C5 116.8(5) . .
C8 N4 Mn1 126.5(4) . .
C5 N4 Mn1 115.7(4) . .
C9 N5 C11 115.1(5) . .
C9 N5 Mn1 125.9(4) . .
C11 N5 Mn1 117.0(3) . .
C11 N6 C12 115.7(5) 2_776 .
C11 N6 Mn1 114.4(4) 2_776 .
C12 N6 Mn1 126.7(4) . .
N1 C1 C2 121.8(6) . .
N1 C1 H1 119.1 . .
C2 C1 H1 119.1 . .
C3 C2 C1 117.5(6) . .
C3 C2 H2 121.3 . .
C1 C2 H2 121.3 . .
N2 C3 C2 121.9(6) . .
N2 C3 H3 119.1 . .
C2 C3 H3 119.1 . .
N2 C4 N1 125.6(5) . .
N2 C4 C5 118.1(5) . .
N1 C4 C5 116.3(5) . .
N4 C5 N3 125.5(5) . .
N4 C5 C4 116.6(5) . .
N3 C5 C4 117.8(5) . .
N3 C6 C7 122.6(6) . .
N3 C6 H6 118.7 . .
C7 C6 H6 118.7 . .
C6 C7 C8 117.1(6) . .
C6 C7 H7 121.5 . .
C8 C7 H7 121.5 . .
N4 C8 C7 121.8(6) . .
N4 C8 H8 119.1 . .
C7 C8 H8 119.1 . .
N5 C9 C10 122.1(6) . .
N5 C9 H9 119.0 . .
C10 C9 H9 119.0 . .
C12 C10 C9 117.2(5) 2_776 .
C12 C10 H10 121.4 2_776 .
C9 C10 H10 121.4 . .
N6 C11 N5 127.2(5) 2_776 .
N6 C11 C11 117.6(6) 2_776 2_776
N5 C11 C11 115.2(6) . 2_776
N6 C12 C10 122.6(5) . 2_776
N6 C12 H12 118.7 . .
C10 C12 H12 118.7 2_776 .

loop_
_geom_bond_atom_site_label_1
_geom_bond_atom_site_label_2
_geom_bond_distance
_geom_bond_site_symmetry_2
Mn1 N1 2.268(5) .
Mn1 N4 2.289(5) .
Mn1 N5 2.305(5) .
Mn1 N6 2.375(5) .
Mn1 Cl1 2.4124(17) .
Mn1 Cl2 2.4380(17) .
N1 C1 1.334(7) .
N1 C4 1.342(7) .
N2 C4 1.333(7) .
N2 C3 1.341(8) .
N3 C6 1.333(8) .
N3 C5 1.344(7) .
N4 C8 1.336(7) .
N4 C5 1.340(7) .
N5 C9 1.345(7) .
N5 C11 1.350(7) .
N6 C11 1.320(7) 2_776
N6 C12 1.343(7) .
C1 C2 1.377(9) .
C1 H1 0.9500 .
C2 C3 1.374(9) .
C2 H2 0.9500 .
C3 H3 0.9500 .
C4 C5 1.481(8) .
C6 C7 1.375(9) .
C6 H6 0.9500 .
C7 C8 1.381(8) .
C7 H7 0.9500 .
C8 H8 0.9500 .
C9 C10 1.378(8) .
C9 H9 0.9500 .
C10 C12 1.371(8) 2_776
C10 H10 0.9500 .
C11 N6 1.320(7) 2_776
C11 C11 1.499(11) 2_776
C12 C10 1.371(8) 2_776
C12 H12 0.9500 .

loop_
_geom_torsion_atom_site_label_1
_geom_torsion_atom_site_label_2
_geom_torsion_atom_site_label_3
_geom_torsion_atom_site_label_4
_geom_torsion
_geom_torsion_site_symmetry_1
_geom_torsion_site_symmetry_4
N4 Mn1 N1 C1 179.5(5) . .
N5 Mn1 N1 C1 -10.3(5) . .
N6 Mn1 N1 C1 -79.3(5) . .
Cl1 Mn1 N1 C1 -138.2(4) . .
Cl2 Mn1 N1 C1 82.1(5) . .
N4 Mn1 N1 C4 16.7(4) . .
N5 Mn1 N1 C4 -173.1(4) . .
N6 Mn1 N1 C4 117.9(4) . .
Cl1 Mn1 N1 C4 59.0(6) . .
Cl2 Mn1 N1 C4 -80.7(4) . .
N1 Mn1 N4 C8 178.4(5) . .
N5 Mn1 N4 C8 130.2(7) . .
N6 Mn1 N4 C8 95.4(5) . .
Cl1 Mn1 N4 C8 11.7(5) . .
Cl2 Mn1 N4 C8 -93.5(5) . .
N1 Mn1 N4 C5 -13.4(4) . .
N5 Mn1 N4 C5 -61.6(9) . .
N6 Mn1 N4 C5 -96.4(4) . .
Cl1 Mn1 N4 C5 179.9(4) . .
Cl2 Mn1 N4 C5 74.7(4) . .
N1 Mn1 N5 C9 94.2(5) . .
N4 Mn1 N5 C9 140.1(7) . .
N6 Mn1 N5 C9 176.8(5) . .
Cl1 Mn1 N5 C9 -101.5(5) . .
Cl2 Mn1 N5 C9 3.4(5) . .
N1 Mn1 N5 C11 -102.6(4) . .
N4 Mn1 N5 C11 -56.7(9) . .
N6 Mn1 N5 C11 -20.0(4) . .
Cl1 Mn1 N5 C11 61.7(4) . .
Cl2 Mn1 N5 C11 166.6(4) . .
N1 Mn1 N6 C11 121.2(4) . 2_776
N4 Mn1 N6 C11 -167.8(4) . 2_776
N5 Mn1 N6 C11 20.1(4) . 2_776
Cl1 Mn1 N6 C11 -76.0(4) . 2_776
Cl2 Mn1 N6 C11 40.9(7) . 2_776
N1 Mn1 N6 C12 -80.2(5) . .
N4 Mn1 N6 C12 -9.2(5) . .
N5 Mn1 N6 C12 178.7(5) . .
Cl1 Mn1 N6 C12 82.6(5) . .
Cl2 Mn1 N6 C12 -160.5(4) . .
C4 N1 C1 C2 1.9(9) . .
Mn1 N1 C1 C2 -160.7(5) . .
N1 C1 C2 C3 0.7(10) . .
C4 N2 C3 C2 2.2(10) . .
C1 C2 C3 N2 -2.9(10) . .
C3 N2 C4 N1 0.7(9) . .
C3 N2 C4 C5 -179.6(5) . .
C1 N1 C4 N2 -2.8(9) . .
Mn1 N1 C4 N2 161.6(5) . .
C1 N1 C4 C5 177.6(5) . .
Mn1 N1 C4 C5 -18.1(6) . .
C8 N4 C5 N3 0.0(9) . .
Mn1 N4 C5 N3 -169.4(5) . .
C8 N4 C5 C4 178.5(5) . .
Mn1 N4 C5 C4 9.1(6) . .
C6 N3 C5 N4 0.5(9) . .
C6 N3 C5 C4 -178.0(5) . .
N2 C4 C5 N4 -173.7(5) . .
N1 C4 C5 N4 5.9(8) . .
N2 C4 C5 N3 4.9(8) . .
N1 C4 C5 N3 -175.5(5) . .
C5 N3 C6 C7 -0.2(10) . .
N3 C6 C7 C8 -0.4(10) . .
C5 N4 C8 C7 -0.6(9) . .
Mn1 N4 C8 C7 167.5(5) . .
C6 C7 C8 N4 0.8(10) . .
C11 N5 C9 C10 -3.1(9) . .
Mn1 N5 C9 C10 160.3(5) . .
N5 C9 C10 C12 0.0(10) . 2_776
C9 N5 C11 N6 4.1(9) . 2_776
Mn1 N5 C11 N6 -160.9(5) . 2_776
C9 N5 C11 C11 -177.0(6) . 2_776
Mn1 N5 C11 C11 17.9(8) . 2_776
C11 N6 C12 C10 2.0(9) 2_776 2_776
Mn1 N6 C12 C10 -156.3(5) . 2_776
